data_1574149
loop_
_publ_author_name
'Kanagavel, Manimurugan'
'Sparjan Samuvel, Rajan Marystella'
'Ramalingam, Vaikundamoorthy'
'Nechipadappu, Sunil Kumar'

_publ_section_title
;
 Structural landscape of new salts of the antihistamine drug bilastine:
 implications in physicochemical properties and anticancer activity
 against skin cancer
;
_journal_issue 15
_journal_name_full CrystEngComm
_journal_page_first 2317
_journal_page_last 2332
_journal_paper_doi 10.1039/D4CE01303D
_journal_volume 27
_journal_year 2025
_chemical_formula_moiety 'C28 H38 N3 O3, C28 H37.50 N3 O3, H2.50 O4 P, Cl, 3(H2 O)'
_chemical_formula_sum 'C56 H84 Cl N6 O13 P'
_chemical_formula_weight 1115.71
_chemical_name_common 'BILASTINE HYDROCHLORIDE PHOSPHATE TRI HYDRATE'
_chemical_name_systematic 'BILASTINE HYDROCHLORIDE PHOSPHATE TRI HYDRATE'
_space_group_crystal_system triclinic
_space_group_IT_number 2
_space_group_name_Hall '-P 1'
_space_group_name_H-M_alt 'P -1'
_atom_sites_solution_hydrogens mixed
_atom_sites_solution_primary difmap
_atom_sites_solution_secondary difmap
_audit_creation_method SHELXL-2019/3
_audit_update_record
;
2024-07-27 deposited with the CCDC.	2025-02-26 downloaded from the CCDC.
;
_cell_angle_alpha 82.653(2)
_cell_angle_beta 80.4795(19)
_cell_angle_gamma 76.8419(19)
_cell_formula_units_Z 2
_cell_length_a 12.5749(8)
_cell_length_b 14.8653(9)
_cell_length_c 16.1941(10)
_cell_measurement_reflns_used 9639
_cell_measurement_temperature 100(2)
_cell_measurement_theta_max 30.49
_cell_measurement_theta_min 2.41
_cell_volume 2894.2(3)
_computing_cell_refinement '<i>SAINT</i> (Bruker, 2016)'
_computing_data_collection '<i>APEX3</i> (Bruker, 2016)'
_computing_data_reduction 'Bruker SAINT'
_computing_molecular_graphics 'Bruker SHELXTL'
_computing_publication_material 'Bruker SHELXTL'
_computing_structure_refinement '<i>SHELXL2014</i> (Sheldrick, 2015)'
_computing_structure_solution '<i>SHELXT</i> (Sheldrick, 2015)'
_diffrn_ambient_temperature 100(2)
_diffrn_measured_fraction_theta_full 0.994
_diffrn_measured_fraction_theta_max 0.994
_diffrn_measurement_device_type 'Bruker D8 QUEST PHOTON-III'
_diffrn_measurement_method '\w and \f'
_diffrn_radiation_type MoK\a
_diffrn_radiation_wavelength 0.71073
_diffrn_reflns_av_R_equivalents 0.0297
_diffrn_reflns_av_unetI/netI 0.0203
_diffrn_reflns_Laue_measured_fraction_full 0.994
_diffrn_reflns_Laue_measured_fraction_max 0.994
_diffrn_reflns_limit_h_max 14
_diffrn_reflns_limit_h_min -14
_diffrn_reflns_limit_k_max 17
_diffrn_reflns_limit_k_min -17
_diffrn_reflns_limit_l_max 19
_diffrn_reflns_limit_l_min -19
_diffrn_reflns_number 64282
_diffrn_reflns_point_group_measured_fraction_full 0.994
_diffrn_reflns_point_group_measured_fraction_max 0.994
_diffrn_reflns_theta_full 25.000
_diffrn_reflns_theta_max 25.000
_diffrn_reflns_theta_min 2.124
_exptl_absorpt_coefficient_mu 0.161
_exptl_absorpt_correction_T_max 0.7461
_exptl_absorpt_correction_T_min 0.6903
_exptl_absorpt_correction_type multi-scan
_exptl_absorpt_process_details
;
 SADABS 2016/2: Krause, L., Herbst-Irmer, R., Sheldrick G.M. & Stalke D.,
 J. Appl. Cryst. 48 (2015) 3-10
;
_exptl_crystal_density_diffrn 1.280
_exptl_crystal_description block
_exptl_crystal_F_000 1196
_exptl_crystal_size_max 0.160
_exptl_crystal_size_mid 0.100
_exptl_crystal_size_min 0.090
_refine_diff_density_max 0.268
_refine_diff_density_min -0.373
_refine_diff_density_rms 0.037
_refine_ls_extinction_method none
_refine_ls_goodness_of_fit_ref 1.019
_refine_ls_hydrogen_treatment mixed
_refine_ls_matrix_type full
_refine_ls_number_parameters 762
_refine_ls_number_reflns 10127
_refine_ls_number_restraints 6
_refine_ls_restrained_S_all 1.019
_refine_ls_R_factor_all 0.0378
_refine_ls_R_factor_gt 0.0314
_refine_ls_shift/su_max 0.002
_refine_ls_shift/su_mean 0.000
_refine_ls_structure_factor_coef Fsqd
_refine_ls_weighting_details 'w=1/[\s^2^(Fo^2^)+(0.0329P)^2^+1.6331P] where P=(Fo^2^+2Fc^2^)/3'
_refine_ls_weighting_scheme calc
_refine_ls_wR_factor_gt 0.0758
_refine_ls_wR_factor_ref 0.0803
_reflns_Friedel_coverage 0.000
_reflns_number_gt 8899
_reflns_number_total 10127
_reflns_threshold_expression 'I > 2\s(I)'
_cod_data_source_file d4ce01303d2.cif
_cod_data_source_block KB1160_0m_a
_cod_depositor_comments 'Adding full bibliography for 1574143--1574149.cif.'
_cod_database_code 1574149
_shelx_shelxl_version_number 2019/3
_shelx_space_group_comment
;
The symmetry employed for this shelxl refinement is uniquely defined
by the following loop, which should always be used as a source of
symmetry information in preference to the above space-group names.
They are only intended as comments.
;
_shelx_estimated_absorpt_t_min 0.975
_shelx_estimated_absorpt_t_max 0.986

loop_
_space_group_symop_operation_xyz
'x, y, z'
'-x, -y, -z'

loop_
_atom_site_label
_atom_site_type_symbol
_atom_site_fract_x
_atom_site_fract_y
_atom_site_fract_z
_atom_site_U_iso_or_equiv
_atom_site_adp_type
_atom_site_occupancy
_atom_site_site_symmetry_order
_atom_site_calc_flag
_atom_site_refinement_flags_posn
_atom_site_refinement_flags_adp
_atom_site_refinement_flags_occupancy
_atom_site_disorder_assembly
_atom_site_disorder_group
C1A C 0.05052(14) 0.31335(12) -0.33388(11) 0.0362(4) Uani 1 1 d . . . . .
H1AA H 0.105186 0.341818 -0.372170 0.054 Uiso 1 1 calc R U . . .
H1AB H 0.083847 0.279970 -0.285099 0.054 Uiso 1 1 calc R U . . .
H1AC H -0.012770 0.361792 -0.314995 0.054 Uiso 1 1 calc R U . . .
C2A C 0.01274(12) 0.24675(11) -0.37882(10) 0.0270(3) Uani 1 1 d . . . . .
H2AA H -0.038716 0.214520 -0.339525 0.032 Uiso 1 1 calc R U . . .
H2AB H -0.026328 0.280667 -0.425518 0.032 Uiso 1 1 calc R U . . .
C3A C 0.08257(11) 0.12146(10) -0.46322(9) 0.0204(3) Uani 1 1 d . . . . .
H3AA H 0.032203 0.157723 -0.502203 0.024 Uiso 1 1 calc R U . . .
H3AB H 0.045705 0.074397 -0.428584 0.024 Uiso 1 1 calc R U . . .
C4A C 0.18924(11) 0.07433(9) -0.51253(9) 0.0177(3) Uani 1 1 d . . . . .
H4AA H 0.171874 0.045753 -0.559267 0.021 Uiso 1 1 calc R U . . .
H4AB H 0.232270 0.121705 -0.537423 0.021 Uiso 1 1 calc R U . . .
C5A C 0.25670(10) -0.09115(9) -0.45542(8) 0.0146(3) Uani 1 1 d . . . . .
C6A C 0.20232(11) -0.14105(10) -0.49560(9) 0.0184(3) Uani 1 1 d . . . . .
H6A H 0.154408 -0.111433 -0.535181 0.022 Uiso 1 1 calc R U . . .
C7A C 0.22184(11) -0.23612(10) -0.47475(9) 0.0201(3) Uani 1 1 d . . . . .
H7A H 0.185567 -0.272598 -0.500126 0.024 Uiso 1 1 calc R U . . .
C8A C 0.29371(11) -0.27989(10) -0.41720(9) 0.0194(3) Uani 1 1 d . . . . .
H8A H 0.305266 -0.345278 -0.404570 0.023 Uiso 1 1 calc R U . . .
C9A C 0.34825(11) -0.22959(9) -0.37836(8) 0.0169(3) Uani 1 1 d . . . . .
H9A H 0.397188 -0.259573 -0.339606 0.020 Uiso 1 1 calc R U . . .
C10A C 0.32915(10) -0.13374(9) -0.39784(8) 0.0137(3) Uani 1 1 d . . . . .
C11A C 0.32666(10) 0.01304(9) -0.40811(8) 0.0134(3) Uani 1 1 d . . . . .
C12A C 0.35104(10) 0.10446(9) -0.39728(8) 0.0143(3) Uani 1 1 d . . . . .
H12A H 0.304058 0.154312 -0.430984 0.017 Uiso 1 1 calc R U . . .
C13A C 0.32350(11) 0.12431(9) -0.30454(8) 0.0154(3) Uani 1 1 d . . . . .
H13A H 0.243301 0.130125 -0.286315 0.018 Uiso 1 1 calc R U . . .
H13B H 0.362763 0.071636 -0.269603 0.018 Uiso 1 1 calc R U . . .
C14A C 0.35645(10) 0.21277(9) -0.29104(8) 0.0157(3) Uani 1 1 d . . . . .
H14A H 0.313732 0.266366 -0.322835 0.019 Uiso 1 1 calc R U . . .
H14B H 0.339893 0.223000 -0.230624 0.019 Uiso 1 1 calc R U . . .
C15A C 0.50166(11) 0.19447(9) -0.41285(8) 0.0168(3) Uani 1 1 d . . . . .
H15A H 0.580798 0.192807 -0.432850 0.020 Uiso 1 1 calc R U . . .
H15B H 0.457851 0.248163 -0.443768 0.020 Uiso 1 1 calc R U . . .
C16A C 0.47274(11) 0.10524(9) -0.42983(9) 0.0171(3) Uani 1 1 d . . . . .
H16A H 0.520220 0.051485 -0.401838 0.020 Uiso 1 1 calc R U . . .
H16B H 0.487139 0.099232 -0.491067 0.020 Uiso 1 1 calc R U . . .
C17A C 0.52243(11) 0.28291(9) -0.29922(8) 0.0163(3) Uani 1 1 d . . . . .
H17A H 0.485512 0.342026 -0.327565 0.020 Uiso 1 1 calc R U . . .
H17B H 0.602318 0.272936 -0.320414 0.020 Uiso 1 1 calc R U . . .
C18A C 0.50479(11) 0.28991(10) -0.20450(9) 0.0193(3) Uani 1 1 d . . . . .
H18A H 0.429897 0.326759 -0.187595 0.023 Uiso 1 1 calc R U . . .
H18B H 0.509676 0.226956 -0.174729 0.023 Uiso 1 1 calc R U . . .
C19A C 0.58895(11) 0.33471(9) -0.17860(8) 0.0167(3) Uani 1 1 d . . . . .
C20A C 0.55786(12) 0.41837(10) -0.14198(9) 0.0212(3) Uani 1 1 d . . . . .
H20A H 0.482389 0.449051 -0.134407 0.025 Uiso 1 1 calc R U . . .
C21A C 0.63592(12) 0.45731(10) -0.11647(9) 0.0220(3) Uani 1 1 d . . . . .
H21A H 0.613028 0.514364 -0.091593 0.026 Uiso 1 1 calc R U . . .
C22A C 0.74741(12) 0.41423(10) -0.12669(8) 0.0186(3) Uani 1 1 d . . . . .
C23A C 0.77827(11) 0.33078(10) -0.16323(8) 0.0180(3) Uani 1 1 d . . . . .
H23A H 0.853693 0.299964 -0.170745 0.022 Uiso 1 1 calc R U . . .
C24A C 0.70006(11) 0.29203(9) -0.18885(8) 0.0173(3) Uani 1 1 d . . . . .
H24A H 0.722999 0.235103 -0.213942 0.021 Uiso 1 1 calc R U . . .
C25A C 0.83148(13) 0.45917(11) -0.09747(9) 0.0244(3) Uani 1 1 d . . . . .
C26A C 0.82743(19) 0.55703(13) -0.14287(11) 0.0456(5) Uani 1 1 d . . . . .
H26A H 0.848628 0.552685 -0.203474 0.068 Uiso 1 1 calc R U . . .
H26B H 0.878685 0.586426 -0.121887 0.068 Uiso 1 1 calc R U . . .
H26C H 0.752389 0.594356 -0.132168 0.068 Uiso 1 1 calc R U . . .
C27A C 0.94988(13) 0.40152(15) -0.11072(11) 0.0397(5) Uani 1 1 d . . . . .
H27A H 0.976304 0.400622 -0.171094 0.060 Uiso 1 1 calc R U . . .
H27B H 0.951018 0.337929 -0.085210 0.060 Uiso 1 1 calc R U . . .
H27C H 0.997878 0.429220 -0.084306 0.060 Uiso 1 1 calc R U . . .
C28A C 0.79897(12) 0.46564(10) -0.00301(9) 0.0202(3) Uani 1 1 d . . . . .
N1A N 0.25702(9) 0.00269(7) -0.46121(7) 0.0144(2) Uani 1 1 d . . . . .
N2A N 0.37194(9) -0.06691(7) -0.36913(7) 0.0137(2) Uani 1 1 d . . . . .
N3A N 0.47764(9) 0.20504(8) -0.32044(7) 0.0136(2) Uani 1 1 d . . . . .
H3NA H 0.5157(13) 0.1533(12) -0.2939(10) 0.024(4) Uiso 1 1 d . . . . .
O1A O 0.10730(8) 0.18088(7) -0.41095(6) 0.0235(2) Uani 1 1 d . . . . .
O2A O 0.7441(8) 0.5379(2) 0.0291(2) 0.0281(12) Uani 0.68(3) 1 d . U P A 1
O2D O 0.800(2) 0.5380(4) 0.0220(4) 0.033(4) Uani 0.32(3) 1 d . U P A 2
O3A O 0.81500(10) 0.38771(7) 0.04267(7) 0.0309(3) Uani 1 1 d . . . . .
H3OA H 0.801(2) 0.3954(16) 0.1033(16) 0.072(7) Uiso 1 1 d . . . . .
C1B C 1.43031(14) 0.68738(11) 0.83889(10) 0.0305(4) Uani 1 1 d . . . . .
H1BA H 1.367531 0.724277 0.812550 0.046 Uiso 1 1 calc R U . . .
H1BB H 1.428546 0.621415 0.842483 0.046 Uiso 1 1 calc R U . . .
H1BC H 1.499236 0.698019 0.804988 0.046 Uiso 1 1 calc R U . . .
C2B C 1.42360(13) 0.71564(10) 0.92571(9) 0.0236(3) Uani 1 1 d . . . . .
H2BA H 1.355068 0.703654 0.960865 0.028 Uiso 1 1 calc R U . . .
H2BB H 1.487307 0.679316 0.952525 0.028 Uiso 1 1 calc R U . . .
C3B C 1.41065(11) 0.84743(10) 0.99892(9) 0.0190(3) Uani 1 1 d . . . . .
H3BA H 1.449425 0.899276 0.993851 0.023 Uiso 1 1 calc R U . . .
H3BB H 1.444935 0.797697 1.039078 0.023 Uiso 1 1 calc R U . . .
C4B C 1.29001(11) 0.88122(9) 1.03323(8) 0.0165(3) Uani 1 1 d . . . . .
H4BA H 1.248544 0.832759 1.030430 0.020 Uiso 1 1 calc R U . . .
H4BB H 1.283525 0.892722 1.092921 0.020 Uiso 1 1 calc R U . . .
C5B C 1.25898(10) 1.05308(9) 0.99535(8) 0.0151(3) Uani 1 1 d . . . . .
C6B C 1.30892(11) 1.08273(10) 1.05468(9) 0.0191(3) Uani 1 1 d . . . . .
H6B H 1.341030 1.040863 1.097657 0.023 Uiso 1 1 calc R U . . .
C7B C 1.30913(11) 1.17658(10) 1.04750(9) 0.0215(3) Uani 1 1 d . . . . .
H7B H 1.342227 1.199801 1.086631 0.026 Uiso 1 1 calc R U . . .
C8B C 1.26175(11) 1.23812(10) 0.98398(9) 0.0210(3) Uani 1 1 d . . . . .
H8B H 1.263766 1.301972 0.980931 0.025 Uiso 1 1 calc R U . . .
C9B C 1.21200(11) 1.20795(10) 0.92549(9) 0.0181(3) Uani 1 1 d . . . . .
H9B H 1.179694 1.250054 0.882734 0.022 Uiso 1 1 calc R U . . .
C10B C 1.21100(10) 1.11349(9) 0.93154(8) 0.0151(3) Uani 1 1 d . . . . .
C11B C 1.18791(10) 0.97741(9) 0.91663(8) 0.0140(3) Uani 1 1 d . . . . .
C12B C 1.15102(10) 0.89982(9) 0.88639(8) 0.0143(3) Uani 1 1 d . . . . .
H12B H 1.203123 0.840254 0.900611 0.017 Uiso 1 1 calc R U . . .
C13B C 1.03424(11) 0.89264(9) 0.92944(8) 0.0153(3) Uani 1 1 d . . . . .
H13C H 1.034528 0.878576 0.990845 0.018 Uiso 1 1 calc R U . . .
H13D H 0.982767 0.952903 0.919698 0.018 Uiso 1 1 calc R U . . .
C14B C 0.99467(11) 0.81730(9) 0.89560(8) 0.0153(3) Uani 1 1 d . . . . .
H14C H 1.042463 0.756312 0.909783 0.018 Uiso 1 1 calc R U . . .
H14D H 0.918529 0.815683 0.922857 0.018 Uiso 1 1 calc R U . . .
C15B C 1.11116(11) 0.83779(10) 0.75914(8) 0.0162(3) Uani 1 1 d . . . . .
H15C H 1.110919 0.850282 0.697629 0.019 Uiso 1 1 calc R U . . .
H15D H 1.161531 0.777223 0.770127 0.019 Uiso 1 1 calc R U . . .
C16B C 1.15226(11) 0.91369(10) 0.79114(8) 0.0168(3) Uani 1 1 d . . . . .
H16C H 1.105085 0.974648 0.775951 0.020 Uiso 1 1 calc R U . . .
H16D H 1.228424 0.914172 0.763304 0.020 Uiso 1 1 calc R U . . .
C17B C 0.95109(11) 0.76103(9) 0.77080(8) 0.0161(3) Uani 1 1 d . . . . .
H17C H 0.878449 0.757586 0.804177 0.019 Uiso 1 1 calc R U . . .
H17D H 1.001213 0.699788 0.779203 0.019 Uiso 1 1 calc R U . . .
C18B C 0.93795(12) 0.78230(10) 0.67814(9) 0.0217(3) Uani 1 1 d . . . . .
H18C H 0.900014 0.847933 0.667841 0.026 Uiso 1 1 calc R U . . .
H18D H 1.011837 0.773893 0.643950 0.026 Uiso 1 1 calc R U . . .
C19B C 0.87281(11) 0.72048(9) 0.65064(8) 0.0173(3) Uani 1 1 d . . . . .
C20B C 0.92644(11) 0.64578(10) 0.60524(9) 0.0192(3) Uani 1 1 d . . . . .
H20B H 1.004441 0.634185 0.591313 0.023 Uiso 1 1 calc R U . . .
C21B C 0.86835(11) 0.58801(10) 0.57995(9) 0.0181(3) Uani 1 1 d . . . . .
H21B H 0.907220 0.537131 0.549434 0.022 Uiso 1 1 calc R U . . .
C22B C 0.75346(11) 0.60316(9) 0.59851(8) 0.0146(3) Uani 1 1 d . . . . .
C23B C 0.69988(11) 0.67917(9) 0.64258(8) 0.0172(3) Uani 1 1 d . . . . .
H23B H 0.621693 0.692030 0.655011 0.021 Uiso 1 1 calc R U . . .
C24B C 0.75839(12) 0.73652(10) 0.66870(9) 0.0189(3) Uani 1 1 d . . . . .
H24B H 0.719764 0.787389 0.699315 0.023 Uiso 1 1 calc R U . . .
C25B C 0.69237(11) 0.53437(9) 0.57376(8) 0.0158(3) Uani 1 1 d . . . . .
C26B C 0.73324(13) 0.43851(10) 0.61931(9) 0.0231(3) Uani 1 1 d . . . . .
H26D H 0.696525 0.393348 0.603003 0.035 Uiso 1 1 calc R U . . .
H26E H 0.716058 0.441979 0.680238 0.035 Uiso 1 1 calc R U . . .
H26F H 0.813189 0.419088 0.603720 0.035 Uiso 1 1 calc R U . . .
C27B C 0.56702(11) 0.56194(11) 0.59662(9) 0.0223(3) Uani 1 1 d . . . . .
H27D H 0.540176 0.623991 0.569570 0.033 Uiso 1 1 calc R U . . .
H27E H 0.548060 0.562321 0.657775 0.033 Uiso 1 1 calc R U . . .
H27F H 0.532547 0.517176 0.577151 0.033 Uiso 1 1 calc R U . . .
C28B C 0.72052(11) 0.52938(9) 0.47815(8) 0.0158(3) Uani 1 1 d . . . . .
N1B N 1.24263(9) 0.96648(7) 0.98492(7) 0.0143(2) Uani 1 1 d . . . . .
N2B N 1.16668(9) 1.06427(8) 0.88315(7) 0.0152(2) Uani 1 1 d . . . . .
N3B N 0.99668(9) 0.83363(8) 0.80197(7) 0.0136(2) Uani 1 1 d . . . . .
H3NB H 0.9528(14) 0.8887(12) 0.7887(10) 0.023(4) Uiso 1 1 d . . . . .
O1B O 1.42418(8) 0.81280(6) 0.91873(6) 0.0185(2) Uani 1 1 d . . . . .
O2B O 0.80987(8) 0.47481(7) 0.45162(6) 0.0216(2) Uani 1 1 d . . . . .
H2OB H 0.827(3) 0.479(2) 0.386(3) 0.028(9) Uiso 0.5 1 d . . P . .
O3B O 0.65549(8) 0.57768(7) 0.43084(6) 0.0229(2) Uani 1 1 d . . . . .
O1 O 0.86552(9) 0.47762(10) 0.29727(8) 0.0316(3) Uani 1 1 d . . . . .
H1O H 0.848(4) 0.475(3) 0.337(3) 0.041(15) Uiso 0.5 1 d . . P . .
O2 O 0.79267(10) 0.39848(7) 0.19573(6) 0.0286(3) Uani 1 1 d . . . . .
O3 O 0.66262(8) 0.49985(8) 0.29653(7) 0.0262(2) Uani 1 1 d . . . . .
H3O H 0.6614(19) 0.5300(16) 0.3437(16) 0.071(7) Uiso 1 1 d . . . . .
O4 O 0.78159(9) 0.57050(7) 0.17741(7) 0.0241(2) Uani 1 1 d . . . . .
H4O H 0.7730(18) 0.5582(15) 0.1293(15) 0.057(7) Uiso 1 1 d . . . . .
P1 P 0.77775(3) 0.48258(3) 0.24171(2) 0.01805(9) Uani 1 1 d . . . . .
Cl1 Cl 0.85731(3) 1.02268(2) 0.72785(2) 0.02617(9) Uani 1 1 d . . . . .
O1W O 0.59911(9) 0.05374(8) -0.24016(7) 0.0280(3) Uani 1 1 d . . . . .
H1W H 0.5792(18) 0.0036(16) -0.2401(14) 0.053(7) Uiso 1 1 d . . . . .
H2W H 0.680(2) 0.0384(15) -0.2508(14) 0.061(6) Uiso 1 1 d . . . . .
O2W O 0.51473(9) -0.10010(8) -0.24028(8) 0.0249(2) Uani 1 1 d . . . . .
H3W H 0.4701(18) -0.0932(15) -0.2809(15) 0.057(6) Uiso 1 1 d . . . . .
H4W H 0.4820(18) -0.1220(15) -0.1938(14) 0.051(6) Uiso 1 1 d . . . . .
O3W O 0.94774(10) 1.13977(8) 0.84641(8) 0.0357(3) Uani 1 1 d . . . . .
H5W H 1.024(2) 1.1174(15) 0.8459(14) 0.060(6) Uiso 1 1 d . . . . .
H6W H 0.9271(18) 1.1078(16) 0.8085(15) 0.060(7) Uiso 1 1 d . . . . .

loop_
_atom_site_aniso_label
_atom_site_aniso_U_11
_atom_site_aniso_U_22
_atom_site_aniso_U_33
_atom_site_aniso_U_23
_atom_site_aniso_U_13
_atom_site_aniso_U_12
C1A 0.0309(9) 0.0417(10) 0.0341(9) -0.0193(8) -0.0075(7) 0.0067(7)
C2A 0.0178(7) 0.0333(9) 0.0256(8) -0.0055(7) -0.0016(6) 0.0040(6)
C3A 0.0179(7) 0.0208(7) 0.0231(8) 0.0000(6) -0.0080(6) -0.0029(6)
C4A 0.0213(7) 0.0164(7) 0.0166(7) -0.0002(5) -0.0076(6) -0.0032(6)
C5A 0.0123(6) 0.0150(7) 0.0156(7) -0.0031(5) 0.0016(5) -0.0029(5)
C6A 0.0139(6) 0.0222(7) 0.0206(7) -0.0055(6) -0.0027(5) -0.0048(5)
C7A 0.0165(7) 0.0208(7) 0.0255(8) -0.0087(6) 0.0012(6) -0.0082(6)
C8A 0.0202(7) 0.0144(7) 0.0220(7) -0.0033(6) 0.0044(6) -0.0046(6)
C9A 0.0166(7) 0.0170(7) 0.0152(7) -0.0020(5) 0.0014(5) -0.0024(5)
C10A 0.0117(6) 0.0170(7) 0.0116(6) -0.0030(5) 0.0022(5) -0.0033(5)
C11A 0.0114(6) 0.0171(7) 0.0114(6) -0.0029(5) 0.0017(5) -0.0040(5)
C12A 0.0141(6) 0.0156(7) 0.0138(7) -0.0017(5) -0.0019(5) -0.0042(5)
C13A 0.0132(6) 0.0187(7) 0.0144(7) -0.0033(5) 0.0007(5) -0.0047(5)
C14A 0.0124(6) 0.0193(7) 0.0157(7) -0.0055(5) 0.0006(5) -0.0036(5)
C15A 0.0173(7) 0.0201(7) 0.0136(7) -0.0039(5) 0.0022(5) -0.0073(5)
C16A 0.0174(7) 0.0194(7) 0.0154(7) -0.0055(6) 0.0024(5) -0.0072(5)
C17A 0.0177(7) 0.0154(7) 0.0176(7) -0.0013(5) -0.0041(5) -0.0064(5)
C18A 0.0205(7) 0.0220(7) 0.0176(7) -0.0033(6) -0.0032(6) -0.0078(6)
C19A 0.0222(7) 0.0164(7) 0.0133(7) 0.0012(5) -0.0060(5) -0.0063(6)
C20A 0.0212(7) 0.0205(7) 0.0219(8) -0.0042(6) -0.0058(6) -0.0016(6)
C21A 0.0301(8) 0.0166(7) 0.0213(7) -0.0060(6) -0.0062(6) -0.0045(6)
C22A 0.0264(7) 0.0209(7) 0.0114(7) 0.0024(5) -0.0056(6) -0.0110(6)
C23A 0.0191(7) 0.0206(7) 0.0144(7) 0.0020(6) -0.0042(5) -0.0049(6)
C24A 0.0247(7) 0.0126(7) 0.0151(7) 0.0007(5) -0.0053(6) -0.0041(5)
C25A 0.0317(8) 0.0318(9) 0.0158(7) -0.0012(6) -0.0047(6) -0.0190(7)
C26A 0.0815(14) 0.0488(11) 0.0245(9) 0.0102(8) -0.0184(9) -0.0504(11)
C27A 0.0256(8) 0.0777(14) 0.0256(9) -0.0231(9) 0.0036(7) -0.0261(9)
C28A 0.0263(8) 0.0182(7) 0.0197(7) -0.0011(6) -0.0089(6) -0.0087(6)
N1A 0.0145(5) 0.0142(6) 0.0156(6) -0.0016(4) -0.0036(4) -0.0038(4)
N2A 0.0132(5) 0.0152(6) 0.0126(5) -0.0027(4) 0.0000(4) -0.0035(4)
N3A 0.0136(5) 0.0136(6) 0.0142(6) -0.0020(5) -0.0021(4) -0.0037(4)
O1A 0.0162(5) 0.0284(6) 0.0252(5) -0.0101(4) -0.0053(4) 0.0028(4)
O2A 0.043(3) 0.0185(10) 0.0209(11) -0.0032(7) -0.0090(14) 0.0010(12)
O2D 0.068(10) 0.014(2) 0.016(2) -0.0016(15) -0.005(3) -0.009(3)
O3A 0.0554(7) 0.0178(5) 0.0163(6) -0.0025(4) -0.0033(5) -0.0021(5)
C1B 0.0365(9) 0.0251(8) 0.0295(9) -0.0071(7) -0.0040(7) -0.0037(7)
C2B 0.0286(8) 0.0158(7) 0.0245(8) -0.0004(6) -0.0031(6) -0.0025(6)
C3B 0.0189(7) 0.0199(7) 0.0188(7) -0.0017(6) -0.0063(6) -0.0027(6)
C4B 0.0196(7) 0.0150(7) 0.0150(7) 0.0005(5) -0.0046(5) -0.0031(5)
C5B 0.0130(6) 0.0162(7) 0.0161(7) -0.0027(5) 0.0006(5) -0.0044(5)
C6B 0.0157(7) 0.0231(7) 0.0199(7) -0.0043(6) -0.0044(6) -0.0042(6)
C7B 0.0168(7) 0.0255(8) 0.0252(8) -0.0098(6) -0.0011(6) -0.0079(6)
C8B 0.0188(7) 0.0174(7) 0.0269(8) -0.0063(6) 0.0049(6) -0.0077(6)
C9B 0.0173(7) 0.0176(7) 0.0176(7) -0.0007(6) 0.0031(5) -0.0043(5)
C10B 0.0126(6) 0.0180(7) 0.0138(7) -0.0032(5) 0.0026(5) -0.0038(5)
C11B 0.0106(6) 0.0179(7) 0.0127(6) -0.0027(5) 0.0009(5) -0.0026(5)
C12B 0.0128(6) 0.0149(7) 0.0156(7) -0.0027(5) -0.0023(5) -0.0026(5)
C13B 0.0162(7) 0.0183(7) 0.0120(6) -0.0025(5) -0.0008(5) -0.0049(5)
C14B 0.0168(7) 0.0179(7) 0.0115(6) -0.0002(5) -0.0005(5) -0.0060(5)
C15B 0.0137(6) 0.0222(7) 0.0133(7) -0.0043(5) 0.0016(5) -0.0062(5)
C16B 0.0157(6) 0.0207(7) 0.0150(7) -0.0042(6) 0.0019(5) -0.0072(5)
C17B 0.0170(7) 0.0168(7) 0.0166(7) -0.0028(5) -0.0021(5) -0.0073(5)
C18B 0.0275(8) 0.0235(8) 0.0176(7) -0.0008(6) -0.0045(6) -0.0123(6)
C19B 0.0224(7) 0.0185(7) 0.0129(7) 0.0013(5) -0.0051(5) -0.0081(6)
C20B 0.0152(7) 0.0233(7) 0.0191(7) -0.0009(6) -0.0036(5) -0.0041(6)
C21B 0.0170(7) 0.0175(7) 0.0192(7) -0.0052(6) -0.0026(5) -0.0003(5)
C22B 0.0173(7) 0.0160(7) 0.0107(6) 0.0007(5) -0.0031(5) -0.0041(5)
C23B 0.0154(7) 0.0193(7) 0.0163(7) -0.0029(5) -0.0007(5) -0.0030(5)
C24B 0.0236(7) 0.0169(7) 0.0162(7) -0.0046(6) -0.0017(6) -0.0033(6)
C25B 0.0177(7) 0.0158(7) 0.0145(7) -0.0031(5) -0.0013(5) -0.0046(5)
C26B 0.0327(8) 0.0184(7) 0.0195(7) -0.0001(6) -0.0038(6) -0.0086(6)
C27B 0.0187(7) 0.0290(8) 0.0220(8) -0.0087(6) 0.0012(6) -0.0101(6)
C28B 0.0162(7) 0.0152(7) 0.0182(7) -0.0038(5) -0.0031(6) -0.0065(5)
N1B 0.0147(5) 0.0145(6) 0.0143(6) -0.0010(4) -0.0031(4) -0.0038(4)
N2B 0.0151(5) 0.0166(6) 0.0135(6) -0.0026(5) -0.0003(4) -0.0033(4)
N3B 0.0136(5) 0.0143(6) 0.0134(6) -0.0019(5) -0.0016(4) -0.0037(5)
O1B 0.0204(5) 0.0165(5) 0.0172(5) 0.0000(4) -0.0016(4) -0.0026(4)
O2B 0.0184(5) 0.0287(6) 0.0156(5) -0.0068(4) -0.0035(4) 0.0030(4)
O3B 0.0234(5) 0.0250(5) 0.0178(5) -0.0040(4) -0.0062(4) 0.0037(4)
O1 0.0198(6) 0.0551(8) 0.0188(7) -0.0076(6) -0.0032(5) -0.0031(5)
O2 0.0493(7) 0.0200(5) 0.0158(5) -0.0004(4) -0.0055(5) -0.0061(5)
O3 0.0193(5) 0.0395(7) 0.0189(5) 0.0001(5) -0.0016(4) -0.0069(5)
O4 0.0351(6) 0.0219(5) 0.0171(5) -0.0036(4) -0.0016(5) -0.0105(4)
P1 0.02050(19) 0.02157(19) 0.01275(18) -0.00244(14) -0.00225(14) -0.00547(15)
Cl1 0.02220(18) 0.02143(18) 0.0356(2) 0.00015(15) -0.01049(15) -0.00317(14)
O1W 0.0228(6) 0.0211(6) 0.0408(7) 0.0035(5) -0.0120(5) -0.0039(5)
O2W 0.0237(5) 0.0286(6) 0.0241(6) 0.0054(5) -0.0080(5) -0.0104(5)
O3W 0.0289(7) 0.0331(7) 0.0440(7) -0.0129(6) -0.0128(5) 0.0064(5)

loop_
_atom_type_symbol
_atom_type_description
_atom_type_scat_dispersion_real
_atom_type_scat_dispersion_imag
_atom_type_scat_source
C C 0.0033 0.0016 'International Tables Vol C Tables 4.2.6.8 and 6.1.1.4'
H H 0.0000 0.0000 'International Tables Vol C Tables 4.2.6.8 and 6.1.1.4'
Cl Cl 0.1484 0.1585 'International Tables Vol C Tables 4.2.6.8 and 6.1.1.4'
N N 0.0061 0.0033 'International Tables Vol C Tables 4.2.6.8 and 6.1.1.4'
O O 0.0106 0.0060 'International Tables Vol C Tables 4.2.6.8 and 6.1.1.4'
P P 0.1023 0.0942 'International Tables Vol C Tables 4.2.6.8 and 6.1.1.4'

loop_
_geom_angle_atom_site_label_1
_geom_angle_atom_site_label_2
_geom_angle_atom_site_label_3
_geom_angle
_geom_angle_site_symmetry_1
_geom_angle_site_symmetry_3
_geom_angle_publ_flag
O1A C2A C1A 108.40(12) . . ?
O1A C3A C4A 108.46(11) . . ?
N1A C4A C3A 113.14(11) . . ?
N1A C5A C6A 131.91(13) . . ?
N1A C5A C10A 105.44(11) . . ?
C6A C5A C10A 122.64(12) . . ?
C7A C6A C5A 116.46(13) . . ?
C6A C7A C8A 121.71(13) . . ?
C9A C8A C7A 121.27(13) . . ?
C8A C9A C10A 118.02(13) . . ?
N2A C10A C9A 130.43(12) . . ?
N2A C10A C5A 109.67(11) . . ?
C9A C10A C5A 119.90(12) . . ?
N2A C11A N1A 112.57(11) . . ?
N2A C11A C12A 123.88(12) . . ?
N1A C11A C12A 123.54(12) . . ?
C11A C12A C13A 110.52(11) . . ?
C11A C12A C16A 110.17(10) . . ?
C13A C12A C16A 110.44(11) . . ?
C14A C13A C12A 111.36(11) . . ?
N3A C14A C13A 109.51(10) . . ?
N3A C15A C16A 109.69(11) . . ?
C15A C16A C12A 111.04(11) . . ?
N3A C17A C18A 111.56(11) . . ?
C19A C18A C17A 111.87(11) . . ?
C24A C19A C20A 118.00(12) . . ?
C24A C19A C18A 120.54(12) . . ?
C20A C19A C18A 121.45(12) . . ?
C21A C20A C19A 120.70(13) . . ?
C20A C21A C22A 121.19(13) . . ?
C23A C22A C21A 118.03(13) . . ?
C23A C22A C25A 122.20(13) . . ?
C21A C22A C25A 119.78(13) . . ?
C24A C23A C22A 120.69(13) . . ?
C23A C24A C19A 121.40(13) . . ?
C28A C25A C22A 107.10(11) . . ?
C28A C25A C27A 107.02(12) . . ?
C22A C25A C27A 113.21(13) . . ?
C28A C25A C26A 109.62(13) . . ?
C22A C25A C26A 109.95(12) . . ?
C27A C25A C26A 109.82(15) . . ?
O2D C28A O3A 123.1(4) . . ?
O2A C28A O3A 120.0(3) . . ?
O2D C28A C25A 116.2(5) . . ?
O2A C28A C25A 123.88(19) . . ?
O3A C28A C25A 115.13(12) . . ?
C11A N1A C5A 106.97(11) . . ?
C11A N1A C4A 128.76(11) . . ?
C5A N1A C4A 124.20(11) . . ?
C11A N2A C10A 105.35(11) . . ?
C17A N3A C15A 111.39(10) . . ?
C17A N3A C14A 114.04(10) . . ?
C15A N3A C14A 109.71(10) . . ?
C3A O1A C2A 113.07(11) . . ?
O1B C2B C1B 108.29(12) . . ?
O1B C3B C4B 112.20(11) . . ?
N1B C4B C3B 110.63(11) . . ?
N1B C5B C6B 131.59(13) . . ?
N1B C5B C10B 105.56(11) . . ?
C6B C5B C10B 122.84(13) . . ?
C7B C6B C5B 116.35(13) . . ?
C6B C7B C8B 121.67(13) . . ?
C9B C8B C7B 121.51(13) . . ?
C8B C9B C10B 117.74(13) . . ?
N2B C10B C9B 130.44(13) . . ?
N2B C10B C5B 109.66(12) . . ?
C9B C10B C5B 119.89(12) . . ?
N2B C11B N1B 112.67(11) . . ?
N2B C11B C12B 123.87(12) . . ?
N1B C11B C12B 123.37(12) . . ?
C11B C12B C16B 110.88(11) . . ?
C11B C12B C13B 111.05(10) . . ?
C16B C12B C13B 109.21(10) . . ?
C14B C13B C12B 111.03(11) . . ?
N3B C14B C13B 111.50(10) . . ?
N3B C15B C16B 110.48(10) . . ?
C15B C16B C12B 111.99(11) . . ?
N3B C17B C18B 111.87(11) . . ?
C19B C18B C17B 112.04(11) . . ?
C20B C19B C24B 117.94(12) . . ?
C20B C19B C18B 120.35(12) . . ?
C24B C19B C18B 121.70(13) . . ?
C21B C20B C19B 121.23(13) . . ?
C20B C21B C22B 121.16(13) . . ?
C23B C22B C21B 117.41(12) . . ?
C23B C22B C25B 122.88(12) . . ?
C21B C22B C25B 119.65(12) . . ?
C24B C23B C22B 121.36(12) . . ?
C23B C24B C19B 120.87(13) . . ?
C27B C25B C22B 113.21(11) . . ?
C27B C25B C26B 108.64(12) . . ?
C22B C25B C26B 108.40(11) . . ?
C27B C25B C28B 108.87(11) . . ?
C22B C25B C28B 108.12(10) . . ?
C26B C25B C28B 109.56(11) . . ?
O3B C28B O2B 123.56(12) . . ?
O3B C28B C25B 119.37(12) . . ?
O2B C28B C25B 117.07(12) . . ?
C11B N1B C5B 106.81(11) . . ?
C11B N1B C4B 129.17(11) . . ?
C5B N1B C4B 123.56(11) . . ?
C11B N2B C10B 105.28(11) . . ?
C14B N3B C15B 110.38(10) . . ?
C14B N3B C17B 110.36(10) . . ?
C15B N3B C17B 112.53(10) . . ?
C3B O1B C2B 112.29(10) . . ?
O2 P1 O1 114.24(7) . . ?
O2 P1 O3 109.90(7) . . ?
O1 P1 O3 108.82(7) . . ?
O2 P1 O4 110.04(6) . . ?
O1 P1 O4 106.46(7) . . ?
O3 P1 O4 107.09(6) . . ?

loop_
_geom_bond_atom_site_label_1
_geom_bond_atom_site_label_2
_geom_bond_distance
_geom_bond_site_symmetry_2
_geom_bond_publ_flag
C1A C2A 1.500(2) . ?
C2A O1A 1.4279(17) . ?
C3A O1A 1.4131(17) . ?
C3A C4A 1.5128(19) . ?
C4A N1A 1.4649(17) . ?
C5A N1A 1.3869(17) . ?
C5A C6A 1.3939(19) . ?
C5A C10A 1.4028(19) . ?
C6A C7A 1.385(2) . ?
C7A C8A 1.402(2) . ?
C8A C9A 1.386(2) . ?
C9A C10A 1.3934(19) . ?
C10A N2A 1.3918(17) . ?
C11A N2A 1.3244(17) . ?
C11A N1A 1.3691(17) . ?
C11A C12A 1.4967(18) . ?
C12A C13A 1.5353(18) . ?
C12A C16A 1.5362(18) . ?
C13A C14A 1.5166(18) . ?
C14A N3A 1.5021(16) . ?
C15A N3A 1.4981(17) . ?
C15A C16A 1.5210(18) . ?
C17A N3A 1.4960(16) . ?
C17A C18A 1.5266(19) . ?
C18A C19A 1.5096(19) . ?
C19A C24A 1.3888(19) . ?
C19A C20A 1.3934(19) . ?
C20A C21A 1.387(2) . ?
C21A C22A 1.394(2) . ?
C22A C23A 1.390(2) . ?
C22A C25A 1.5349(19) . ?
C23A C24A 1.3875(19) . ?
C25A C28A 1.526(2) . ?
C25A C27A 1.535(2) . ?
C25A C26A 1.538(2) . ?
C28A O2D 1.199(7) . ?
C28A O2A 1.260(4) . ?
C28A O3A 1.2859(18) . ?
C1B C2B 1.502(2) . ?
C2B O1B 1.4359(17) . ?
C3B O1B 1.4278(16) . ?
C3B C4B 1.5192(19) . ?
C4B N1B 1.4596(17) . ?
C5B N1B 1.3841(17) . ?
C5B C6B 1.3948(19) . ?
C5B C10B 1.4001(19) . ?
C6B C7B 1.386(2) . ?
C7B C8B 1.401(2) . ?
C8B C9B 1.386(2) . ?
C9B C10B 1.3979(19) . ?
C10B N2B 1.3917(17) . ?
C11B N2B 1.3207(17) . ?
C11B N1B 1.3702(17) . ?
C11B C12B 1.4995(18) . ?
C12B C16B 1.5278(18) . ?
C12B C13B 1.5388(18) . ?
C13B C14B 1.5176(18) . ?
C14B N3B 1.5016(17) . ?
C15B N3B 1.5021(16) . ?
C15B C16B 1.5206(18) . ?
C17B N3B 1.5050(17) . ?
C17B C18B 1.5217(19) . ?
C18B C19B 1.5106(19) . ?
C19B C20B 1.390(2) . ?
C19B C24B 1.391(2) . ?
C20B C21B 1.383(2) . ?
C21B C22B 1.3978(19) . ?
C22B C23B 1.3930(19) . ?
C22B C25B 1.5364(18) . ?
C23B C24B 1.3885(19) . ?
C25B C27B 1.5302(19) . ?
C25B C26B 1.5367(19) . ?
C25B C28B 1.5376(18) . ?
C28B O3B 1.2532(17) . ?
C28B O2B 1.2726(16) . ?
O1 P1 1.5191(12) . ?
O2 P1 1.4959(11) . ?
O3 P1 1.5537(11) . ?
O4 P1 1.5681(11) . ?

loop_
_geom_hbond_atom_site_label_D
_geom_hbond_atom_site_label_H
_geom_hbond_atom_site_label_A
_geom_hbond_distance_DH
_geom_hbond_distance_HA
_geom_hbond_distance_DA
_geom_hbond_angle_DHA
_geom_hbond_site_symmetry_A
_geom_hbond_publ_flag
C12A H12A O1A 1.00 2.39 3.0510(16) 123.0 . yes
O1W H2W Cl1 0.98(2) 2.17(2) 3.1378(12) 172.6(18) 1_544 yes
O2W H4W O1B 0.86(2) 2.05(2) 2.9073(15) 172(2) 1_444 yes
N3B H3NB Cl1 0.900(17) 2.276(18) 3.1624(12) 168.3(14) . yes
O2B H2OB O1 1.04(5) 1.44(5) 2.4793(16) 172(3) . yes
O2B H2OB O3 1.04(5) 2.65(4) 3.2955(14) 119(2) . yes
O1 H1O O2B 0.64(5) 1.84(5) 2.4793(16) 174(6) . yes
O1 H1O O3B 0.64(5) 2.86(5) 3.3183(16) 131(5) . yes
O1 H1O O2B 0.64(5) 1.84(5) 2.4793(16) 174(6) . yes
O3 H3O O3B 0.93(2) 1.64(3) 2.5709(15) 176(2) . yes
O4 H4O O2A^a 0.85(2) 1.80(2) 2.647(3) 176(2) . yes
O1W H1W O2W 0.84(2) 1.90(2) 2.7316(16) 172(2) . yes
O2W H3W N2A 0.91(2) 1.99(2) 2.8971(16) 175(2) . yes
O3W H5W N2B 0.94(2) 1.95(2) 2.8562(16) 162(2) . yes
O3W H6W Cl1 0.92(2) 2.32(2) 3.2383(14) 172.3(19) . yes
N3A H3NA O1W 0.906(17) 1.821(18) 2.7253(16) 176.2(15) . yes
O3A H3OA O2 0.99(2) 1.49(3) 2.4697(14) 173(2) . yes
